data_4033343
loop_
_publ_author_name
'Grenz, David C.'
'Schmidt, Maximilian'
'Kratzert, Daniel'
'Esser, Birgit'

_publ_section_title
;
 Dibenzo[a,e]pentalenes with Low-Lying LUMO Energy Levels as Potential
 n-Type Materials.
;
_journal_issue 2
_journal_name_full 'The Journal of organic chemistry'
_journal_page_first 656
_journal_page_last 663
_journal_paper_doi 10.1021/acs.joc.7b02250
_journal_volume 83
_journal_year 2018
_chemical_formula_moiety 'C50 H36 Cl1.64'
_chemical_formula_sum 'C50 H36 Cl1.64'
_chemical_formula_weight 694.83
_space_group_crystal_system triclinic
_space_group_IT_number 2
_space_group_name_Hall '-P 1'
_space_group_name_H-M_alt 'P -1'
_symmetry_space_group_name_Hall '-P 1'
_symmetry_space_group_name_H-M 'P -1'
_atom_sites_solution_hydrogens geom
_atom_sites_solution_primary direct
_audit_creation_date 2017-05-16
_audit_creation_method
;
Olex2 1.2
(compiled 2017.03.28 svn.r3405 for OlexSys, GUI svn.r5337)
;
_audit_update_record
;
2017-05-16 deposited with the CCDC.
2017-09-29 downloaded from the CCDC.
;
_cell_angle_alpha 76.70(5)
_cell_angle_beta 71.35(5)
_cell_angle_gamma 68.51(5)
_cell_formula_units_Z 1
_cell_length_a 8.509(7)
_cell_length_b 9.549(8)
_cell_length_c 13.264(11)
_cell_measurement_reflns_used 3342
_cell_measurement_temperature 100(2)
_cell_measurement_theta_max 25.10
_cell_measurement_theta_min 2.65
_cell_volume 942.3(14)
_computing_cell_refinement 'SAINT V8.38A (BRUKER AXS, 2016)'
_computing_data_collection 'Bruker APEX2'
_computing_data_reduction 'SAINT V8.38A (BRUKER AXS, 2016)'
_computing_molecular_graphics 'Olex2 (Dolomanov et al., 2009)'
_computing_publication_material 'Olex2 (Dolomanov et al., 2009)'
_computing_structure_refinement 'ShelXL (Sheldrick, 2015)'
_computing_structure_solution SHELXT
_diffrn_ambient_temperature 99.98
_diffrn_detector 'Bruker APEX2 area detector'
_diffrn_detector_area_resol_mean 7.9
_diffrn_detector_type 'CCD area detector'
_diffrn_measured_fraction_theta_full 0.971
_diffrn_measured_fraction_theta_max 0.933
_diffrn_measurement_device 'three-circle diffractometer'
_diffrn_measurement_device_type 'Bruker SMART APEX2 area detector'
_diffrn_measurement_method '\w and \f scans'
_diffrn_radiation_monochromator 'mirror optics'
_diffrn_radiation_probe x-ray
_diffrn_radiation_type MoK\a
_diffrn_radiation_wavelength 0.71073
_diffrn_reflns_av_unetI/netI 0.0605
_diffrn_reflns_Laue_measured_fraction_full 0.971
_diffrn_reflns_Laue_measured_fraction_max 0.933
_diffrn_reflns_limit_h_max 10
_diffrn_reflns_limit_h_min -10
_diffrn_reflns_limit_k_max 11
_diffrn_reflns_limit_k_min -11
_diffrn_reflns_limit_l_max 15
_diffrn_reflns_limit_l_min -15
_diffrn_reflns_number 6137
_diffrn_reflns_point_group_measured_fraction_full 0.971
_diffrn_reflns_point_group_measured_fraction_max 0.933
_diffrn_reflns_theta_full 25.242
_diffrn_reflns_theta_max 25.755
_diffrn_reflns_theta_min 1.634
_diffrn_source 'microfocus sealed X-ray tube'
_diffrn_source_current 50
_diffrn_source_type 'Incoatec I\ms'
_diffrn_source_voltage 0.6
_diffrn_standards_number 0
_exptl_absorpt_coefficient_mu 0.181
_exptl_absorpt_correction_T_max 0.861965
_exptl_absorpt_correction_T_min 0.361066
_exptl_absorpt_correction_type multi-scan
_exptl_absorpt_process_details
;
 TWINABS-2012/1 (Bruker,2012) was used for absorption correction.
 
For component 1:
 wR2(int) was 0.1140 before and 0.0408 after correction.
 The Ratio of minimum to maximum transmission not present.
 The \l/2 correction factor is Not present
 
For component 2:
 wR2(int) was 0.1883 before and 0.0889 after correction.
 The Ratio of minimum to maximum transmission is 0.42.
 The \l/2 correction factor is Not present

Final HKLF 4 output contains 22062 reflections, Rint = 0.0624
 (10387 with I > 3sig(I), Rint = 0.0486)
;
_exptl_crystal_colour brown
_exptl_crystal_colour_primary brown
_exptl_crystal_density_diffrn 1.224
_exptl_crystal_description block
_exptl_crystal_F_000 364
_exptl_crystal_size_max 0.25
_exptl_crystal_size_mid 0.22
_exptl_crystal_size_min 0.1
_refine_diff_density_max 0.301
_refine_diff_density_min -0.199
_refine_diff_density_rms 0.050
_refine_ls_extinction_method none
_refine_ls_goodness_of_fit_ref 1.032
_refine_ls_hydrogen_treatment constr
_refine_ls_matrix_type full
_refine_ls_number_parameters 240
_refine_ls_number_reflns 6137
_refine_ls_number_restraints 0
_refine_ls_restrained_S_all 1.032
_refine_ls_R_factor_all 0.0801
_refine_ls_R_factor_gt 0.0536
_refine_ls_shift/su_max 0.000
_refine_ls_shift/su_mean 0.000
_refine_ls_structure_factor_coef Fsqd
_refine_ls_weighting_details 'w=1/[\s^2^(Fo^2^)+(0.0694P)^2^+0.1486P] where P=(Fo^2^+2Fc^2^)/3'
_refine_ls_weighting_scheme calc
_refine_ls_wR_factor_gt 0.1290
_refine_ls_wR_factor_ref 0.1403
_reflns_Friedel_coverage 0.000
_reflns_number_gt 4456
_reflns_number_total 6137
_reflns_threshold_expression 'I > 2\s(I)'
_cod_data_source_file jo7b02250_si_001.cif
_cod_data_source_block esser_dbp_cn_0m_5
_cod_depositor_comments 'Adding full bibliography for 4033343.cif.'
_cod_database_code 4033343
_shelx_shelxl_version_number 2016/6
_shelx_space_group_comment
;
The symmetry employed for this shelxl refinement is uniquely defined
by the following loop, which should always be used as a source of
symmetry information in preference to the above space-group names.
They are only intended as comments.
;
_shelx_estimated_absorpt_t_max 0.982
_shelx_estimated_absorpt_t_min 0.956
_olex2_refinement_description
;
1. Twinned data refinement
 Scales: 0.808(6)
 0.192(6)
2. Fixed Uiso
 At 1.2 times of:
  All C(H) groups
 At 1.5 times of:
  All C(H,H,H) groups
3.a Aromatic/amide H refined with riding coordinates:
 C2(H2), C3(H3), C5(H5), C6(H6), C12(H12), C13(H13), C15(H15), C19(H19),
 C21(H21)
3.b Idealised Me refined as rotating group:
 C23(H23A,H23B,H23C), C24(H24A,H24B,H24C), C25(H25A,H25B,H25C)
;
_olex2_diffrn_ambient_temperature_device 'Oxford Cryosystems 800'
_olex2_exptl_crystal_mounting_method 'The crystal was mounted on a MITIGEN holder in perfluoroether oil'
_olex2_submission_original_sample_id DBP_CN
_olex2_submission_special_instructions 'No special instructions were received'

loop_
_space_group_symop_operation_xyz
'x, y, z'
'-x, -y, -z'

loop_
_atom_site_label
_atom_site_type_symbol
_atom_site_fract_x
_atom_site_fract_y
_atom_site_fract_z
_atom_site_U_iso_or_equiv
_atom_site_adp_type
_atom_site_occupancy
_atom_site_site_symmetry_order
_atom_site_calc_flag
_atom_site_refinement_flags_posn
Cl1 Cl -0.29364(10) 1.14837(9) 0.19813(7) 0.0427(4) Uani 0.819(3) 1 d .
C1 C 0.2754(3) 0.8631(3) 0.10510(19) 0.0240(6) Uani 1 1 d .
C2 C 0.1462(3) 0.8109(3) 0.1010(2) 0.0339(7) Uani 1 1 d .
H2 H 0.178035 0.714766 0.077988 0.041 Uiso 1 1 calc R
C3 C -0.0304(4) 0.8971(3) 0.1302(2) 0.0376(7) Uani 1 1 d .
H3 H -0.118191 0.860874 0.126139 0.045 Uiso 1 1 calc R
C4 C -0.0754(3) 1.0360(3) 0.1650(2) 0.0350(7) Uani 1 1 d .
C5 C 0.0487(4) 1.0890(3) 0.1727(2) 0.0338(7) Uani 1 1 d .
H5 H 0.015643 1.183141 0.198745 0.041 Uiso 1 1 calc R
C6 C 0.2253(3) 1.0027(3) 0.1416(2) 0.0306(7) Uani 1 1 d .
H6 H 0.312375 1.039848 0.145544 0.037 Uiso 1 1 calc R
C7 C 0.4577(3) 0.7752(3) 0.07019(19) 0.0247(6) Uani 1 1 d .
C8 C 0.6091(3) 0.6990(3) 0.03990(19) 0.0234(6) Uani 1 1 d .
C9 C 0.7839(3) 0.6115(3) -0.00602(19) 0.0221(6) Uani 1 1 d .
C10 C 0.9227(3) 0.5377(2) 0.04091(18) 0.0197(6) Uani 1 1 d .
C11 C 0.9727(3) 0.5060(2) 0.14424(19) 0.0197(6) Uani 1 1 d .
C12 C 0.8855(3) 0.5441(3) 0.24785(19) 0.0240(6) Uani 1 1 d .
H12 H 0.766625 0.606593 0.263043 0.029 Uiso 1 1 calc R
C13 C 0.9748(3) 0.4890(3) 0.33150(19) 0.0236(6) Uani 1 1 d .
H13 H 0.913322 0.515688 0.401569 0.028 Uiso 1 1 calc R
C14 C 1.1497(3) 0.3972(3) 0.31248(19) 0.0218(6) Uani 1 1 d .
C15 C 1.2395(3) 0.3600(3) 0.20610(19) 0.0227(6) Uani 1 1 d .
H15 H 1.358807 0.298553 0.190852 0.027 Uiso 1 1 calc R
C16 C 1.1526(3) 0.4137(2) 0.12344(18) 0.0206(6) Uani 1 1 d .
C17 C 1.2462(3) 0.3343(2) 0.40176(18) 0.0206(6) Uani 1 1 d .
C18 C 1.2031(3) 0.2255(3) 0.48542(19) 0.0234(6) Uani 1 1 d .
C19 C 1.3049(3) 0.1596(3) 0.56185(19) 0.0272(6) Uani 1 1 d .
H19 H 1.273352 0.084690 0.617697 0.033 Uiso 1 1 calc R
C20 C 1.4469(3) 0.1998(3) 0.55830(19) 0.0255(6) Uani 1 1 d .
C21 C 1.4833(3) 0.3115(3) 0.47706(19) 0.0271(6) Uani 1 1 d .
H21 H 1.577813 0.344614 0.473182 0.033 Uiso 1 1 calc R
C22 C 1.3868(3) 0.3800(3) 0.39841(19) 0.0234(6) Uani 1 1 d .
C23 C 1.4311(4) 0.5026(3) 0.3128(2) 0.0351(7) Uani 1 1 d .
H23A H 1.323076 0.580884 0.301366 0.053 Uiso 1 1 calc GR
H23B H 1.500213 0.459378 0.245929 0.053 Uiso 1 1 calc GR
H23C H 1.499094 0.547921 0.335108 0.053 Uiso 1 1 calc GR
C24 C 1.0489(4) 0.1778(3) 0.4956(2) 0.0402(8) Uani 1 1 d .
H24A H 1.053516 0.156476 0.425651 0.060 Uiso 1 1 calc GR
H24B H 0.940727 0.259448 0.520017 0.060 Uiso 1 1 calc GR
H24C H 1.051616 0.086158 0.547650 0.060 Uiso 1 1 calc GR
C25 C 1.5561(4) 0.1236(3) 0.6423(2) 0.0339(7) Uani 1 1 d .
H25A H 1.584277 0.013185 0.649946 0.051 Uiso 1 1 calc GR
H25B H 1.488025 0.159874 0.711661 0.051 Uiso 1 1 calc GR
H25C H 1.664572 0.149768 0.618171 0.051 Uiso 1 1 calc GR

loop_
_atom_site_aniso_label
_atom_site_aniso_U_11
_atom_site_aniso_U_22
_atom_site_aniso_U_33
_atom_site_aniso_U_23
_atom_site_aniso_U_13
_atom_site_aniso_U_12
Cl1 0.0169(5) 0.0376(5) 0.0509(6) 0.0005(4) 0.0006(4) 0.0052(3)
C1 0.0217(14) 0.0231(13) 0.0201(13) 0.0015(10) -0.0051(10) -0.0020(11)
C2 0.0276(15) 0.0243(14) 0.0441(17) -0.0036(12) -0.0026(13) -0.0080(12)
C3 0.0263(15) 0.0322(15) 0.0483(18) -0.0007(13) -0.0045(13) -0.0097(12)
C4 0.0234(15) 0.0323(15) 0.0353(16) 0.0059(12) -0.0029(12) -0.0032(12)
C5 0.0341(16) 0.0266(14) 0.0345(16) -0.0070(12) -0.0052(13) -0.0038(12)
C6 0.0287(15) 0.0292(14) 0.0331(16) -0.0032(12) -0.0101(12) -0.0069(12)
C7 0.0257(15) 0.0262(13) 0.0210(13) -0.0006(11) -0.0068(11) -0.0075(11)
C8 0.0247(15) 0.0252(13) 0.0188(13) -0.0026(10) -0.0064(11) -0.0058(11)
C9 0.0210(13) 0.0226(12) 0.0218(13) -0.0073(10) -0.0038(11) -0.0049(10)
C10 0.0204(13) 0.0191(12) 0.0192(13) -0.0057(10) -0.0043(10) -0.0047(10)
C11 0.0183(13) 0.0188(12) 0.0243(13) -0.0069(10) -0.0057(10) -0.0059(10)
C12 0.0198(13) 0.0237(13) 0.0258(14) -0.0072(11) -0.0042(11) -0.0026(10)
C13 0.0256(14) 0.0270(13) 0.0187(13) -0.0066(10) -0.0045(11) -0.0077(11)
C14 0.0227(13) 0.0221(12) 0.0236(14) -0.0059(10) -0.0069(11) -0.0082(10)
C15 0.0187(13) 0.0235(12) 0.0251(14) -0.0066(10) -0.0065(11) -0.0030(10)
C16 0.0213(13) 0.0213(12) 0.0199(13) -0.0061(10) -0.0056(10) -0.0054(10)
C17 0.0222(13) 0.0200(12) 0.0191(13) -0.0083(10) -0.0039(10) -0.0038(10)
C18 0.0271(14) 0.0215(12) 0.0231(13) -0.0073(10) -0.0047(11) -0.0083(11)
C19 0.0338(15) 0.0221(13) 0.0233(14) -0.0023(11) -0.0064(12) -0.0073(11)
C20 0.0279(15) 0.0230(13) 0.0239(14) -0.0103(11) -0.0087(11) -0.0002(11)
C21 0.0251(14) 0.0348(15) 0.0256(14) -0.0081(12) -0.0078(11) -0.0107(12)
C22 0.0249(14) 0.0268(13) 0.0199(13) -0.0076(11) -0.0044(11) -0.0083(11)
C23 0.0416(17) 0.0428(16) 0.0313(16) 0.0020(13) -0.0137(13) -0.0258(14)
C24 0.0453(18) 0.0432(17) 0.0402(18) 0.0049(14) -0.0142(14) -0.0268(14)
C25 0.0350(16) 0.0312(14) 0.0324(16) -0.0071(12) -0.0137(13) -0.0010(12)

loop_
_atom_type_symbol
_atom_type_description
_atom_type_scat_dispersion_real
_atom_type_scat_dispersion_imag
_atom_type_scat_source
C C 0.0033 0.0016 'International Tables Vol C Tables 4.2.6.8 and 6.1.1.4'
H H 0.0000 0.0000 'International Tables Vol C Tables 4.2.6.8 and 6.1.1.4'
Cl Cl 0.1484 0.1585 'International Tables Vol C Tables 4.2.6.8 and 6.1.1.4'

loop_
_geom_angle_atom_site_label_1
_geom_angle_atom_site_label_2
_geom_angle_atom_site_label_3
_geom_angle
_geom_angle_site_symmetry_1
_geom_angle_site_symmetry_3
C2 C1 C6 118.4(2) . .
C2 C1 C7 120.2(2) . .
C6 C1 C7 121.3(2) . .
C1 C2 H2 119.4 . .
C1 C2 C3 121.1(3) . .
C3 C2 H2 119.4 . .
C2 C3 H3 120.5 . .
C4 C3 C2 118.9(3) . .
C4 C3 H3 120.5 . .
C3 C4 Cl1 120.0(2) . .
C5 C4 Cl1 118.6(2) . .
C5 C4 C3 121.4(2) . .
C4 C5 H5 120.4 . .
C4 C5 C6 119.1(3) . .
C6 C5 H5 120.4 . .
C1 C6 C5 121.0(3) . .
C1 C6 H6 119.5 . .
C5 C6 H6 119.5 . .
C8 C7 C1 178.3(3) . .
C7 C8 C9 174.2(3) . .
C8 C9 C16 121.9(2) . 2_765
C10 C9 C8 129.7(2) . .
C10 C9 C16 108.4(2) . 2_765
C9 C10 C10 108.7(3) . 2_765
C9 C10 C11 143.1(2) . .
C10 C10 C11 108.2(2) 2_765 .
C12 C11 C10 135.0(2) . .
C12 C11 C16 118.5(2) . .
C16 C11 C10 106.5(2) . .
C11 C12 H12 119.9 . .
C11 C12 C13 120.3(2) . .
C13 C12 H12 119.9 . .
C12 C13 H13 119.2 . .
C14 C13 C12 121.7(2) . .
C14 C13 H13 119.2 . .
C13 C14 C15 118.0(2) . .
C13 C14 C17 122.4(2) . .
C15 C14 C17 119.6(2) . .
C14 C15 H15 119.7 . .
C16 C15 C14 120.6(2) . .
C16 C15 H15 119.7 . .
C11 C16 C9 108.2(2) . 2_765
C15 C16 C9 130.9(2) . 2_765
C15 C16 C11 120.9(2) . .
C18 C17 C14 121.6(2) . .
C18 C17 C22 117.6(2) . .
C22 C17 C14 120.7(2) . .
C17 C18 C19 120.2(2) . .
C17 C18 C24 119.8(2) . .
C19 C18 C24 120.0(2) . .
C18 C19 H19 118.5 . .
C20 C19 C18 123.1(2) . .
C20 C19 H19 118.5 . .
C19 C20 C25 121.4(2) . .
C21 C20 C19 115.6(2) . .
C21 C20 C25 122.9(2) . .
C20 C21 H21 118.2 . .
C20 C21 C22 123.5(3) . .
C22 C21 H21 118.2 . .
C17 C22 C21 119.8(2) . .
C17 C22 C23 119.1(2) . .
C21 C22 C23 121.0(2) . .
C22 C23 H23A 109.5 . .
C22 C23 H23B 109.5 . .
C22 C23 H23C 109.5 . .
H23A C23 H23B 109.5 . .
H23A C23 H23C 109.5 . .
H23B C23 H23C 109.5 . .
C18 C24 H24A 109.5 . .
C18 C24 H24B 109.5 . .
C18 C24 H24C 109.5 . .
H24A C24 H24B 109.5 . .
H24A C24 H24C 109.5 . .
H24B C24 H24C 109.5 . .
C20 C25 H25A 109.5 . .
C20 C25 H25B 109.5 . .
C20 C25 H25C 109.5 . .
H25A C25 H25B 109.5 . .
H25A C25 H25C 109.5 . .
H25B C25 H25C 109.5 . .

loop_
_geom_bond_atom_site_label_1
_geom_bond_atom_site_label_2
_geom_bond_distance
_geom_bond_site_symmetry_2
Cl1 C4 1.740(3) .
C1 C2 1.383(4) .
C1 C6 1.394(4) .
C1 C7 1.446(4) .
C2 H2 0.9500 .
C2 C3 1.398(4) .
C3 H3 0.9500 .
C3 C4 1.385(4) .
C4 C5 1.366(4) .
C5 H5 0.9500 .
C5 C6 1.400(4) .
C6 H6 0.9500 .
C7 C8 1.211(3) .
C8 C9 1.423(3) .
C9 C10 1.392(3) .
C9 C16 1.521(3) 2_765
C10 C10 1.476(5) 2_765
C10 C11 1.496(4) .
C11 C12 1.397(3) .
C11 C16 1.432(3) .
C12 H12 0.9500 .
C12 C13 1.436(4) .
C13 H13 0.9500 .
C13 C14 1.398(3) .
C14 C15 1.429(4) .
C14 C17 1.540(3) .
C15 H15 0.9500 .
C15 C16 1.412(3) .
C17 C18 1.391(3) .
C17 C22 1.401(4) .
C18 C19 1.429(4) .
C18 C24 1.498(4) .
C19 H19 0.9500 .
C19 C20 1.380(4) .
C20 C21 1.376(4) .
C20 C25 1.558(4) .
C21 H21 0.9500 .
C21 C22 1.425(4) .
C22 C23 1.497(4) .
C23 H23A 0.9800 .
C23 H23B 0.9800 .
C23 H23C 0.9800 .
C24 H24A 0.9800 .
C24 H24B 0.9800 .
C24 H24C 0.9800 .
C25 H25A 0.9800 .
C25 H25B 0.9800 .
C25 H25C 0.9800 .

loop_
_geom_torsion_atom_site_label_1
_geom_torsion_atom_site_label_2
_geom_torsion_atom_site_label_3
_geom_torsion_atom_site_label_4
_geom_torsion
_geom_torsion_site_symmetry_1
_geom_torsion_site_symmetry_4
Cl1 C4 C5 C6 -177.16(19) . .
C1 C2 C3 C4 -0.9(4) . .
C2 C1 C6 C5 -0.5(4) . .
C2 C3 C4 Cl1 178.1(2) . .
C2 C3 C4 C5 -0.9(4) . .
C3 C4 C5 C6 1.9(4) . .
C4 C5 C6 C1 -1.2(4) . .
C6 C1 C2 C3 1.6(4) . .
C7 C1 C2 C3 -177.3(2) . .
C7 C1 C6 C5 178.3(2) . .
C8 C9 C10 C10 179.9(3) . 2_765
C8 C9 C10 C11 0.5(5) . .
C9 C10 C11 C12 0.1(5) . .
C9 C10 C11 C16 179.4(3) . .
C10 C10 C11 C12 -179.3(3) 2_765 .
C10 C10 C11 C16 -0.1(3) 2_765 .
C10 C11 C12 C13 178.1(2) . .
C10 C11 C16 C9 0.5(3) . 2_765
C10 C11 C16 C15 -178.3(2) . .
C11 C12 C13 C14 0.2(4) . .
C12 C11 C16 C9 179.8(2) . 2_765
C12 C11 C16 C15 1.0(3) . .
C12 C13 C14 C15 0.6(4) . .
C12 C13 C14 C17 -178.6(2) . .
C13 C14 C15 C16 -0.6(3) . .
C13 C14 C17 C18 68.4(3) . .
C13 C14 C17 C22 -114.7(3) . .
C14 C15 C16 C9 -178.7(2) . 2_765
C14 C15 C16 C11 -0.2(4) . .
C14 C17 C18 C19 174.5(2) . .
C14 C17 C18 C24 -5.7(3) . .
C14 C17 C22 C21 -175.0(2) . .
C14 C17 C22 C23 6.1(3) . .
C15 C14 C17 C18 -110.8(3) . .
C15 C14 C17 C22 66.2(3) . .
C16 C9 C10 C10 -0.6(3) 2_765 2_765
C16 C9 C10 C11 179.9(3) 2_765 .
C16 C11 C12 C13 -1.0(3) . .
C17 C14 C15 C16 178.6(2) . .
C17 C18 C19 C20 0.7(4) . .
C18 C17 C22 C21 2.1(3) . .
C18 C17 C22 C23 -176.9(2) . .
C18 C19 C20 C21 1.5(3) . .
C18 C19 C20 C25 -179.1(2) . .
C19 C20 C21 C22 -1.9(4) . .
C20 C21 C22 C17 0.2(4) . .
C20 C21 C22 C23 179.1(2) . .
C22 C17 C18 C19 -2.5(3) . .
C22 C17 C18 C24 177.2(2) . .
C24 C18 C19 C20 -179.0(2) . .
C25 C20 C21 C22 178.7(2) . .

loop_
_twin_individual_id
_twin_individual_mass_fraction_refined
1 0.808(6)
2 0.192(6)
